data_4080739
loop_
_publ_author_name
'Wanniarachchi, Sarath'
'Hewage, Jeewantha S.'
'Lindeman, Sergey V.'
'Gardinier, James R.'

_publ_section_title
;
 Rhodium Complexes of a New Structurally Adaptive PNN-Pincer Type Ligand
;
_journal_issue 10
_journal_name_full Organometallics
_journal_page_first 2885
_journal_paper_doi 10.1021/om400151e
_journal_volume 32
_journal_year 2013
_chemical_formula_moiety 'C34 H35 I N4 P Rh, C6 H6'
_chemical_formula_sum 'C40 H41 I N4 P Rh'
_chemical_formula_weight 838.55
_chemical_name_systematic
;
 ? 
;
_space_group_crystal_system triclinic
_space_group_IT_number 2
_space_group_name_Hall '-P 1'
_space_group_name_H-M_alt 'P -1'
_symmetry_space_group_name_Hall '-P 1'
_symmetry_space_group_name_H-M 'P -1'
_atom_sites_solution_hydrogens geom
_atom_sites_solution_primary direct
_atom_sites_solution_secondary difmap
_audit_creation_date 2012-05-21
_audit_creation_method
;
  Olex2 1.1
  (compiled 2011.11.01 svn.r2039, GUI svn.r3906)
;
_cell_angle_alpha 76.809(3)
_cell_angle_beta 77.066(3)
_cell_angle_gamma 69.199(3)
_cell_formula_units_Z 2
_cell_length_a 9.8201(3)
_cell_length_b 13.4080(4)
_cell_length_c 15.6990(6)
_cell_measurement_reflns_used 16801
_cell_measurement_temperature 100.00(10)
_cell_measurement_theta_max 29.5422
_cell_measurement_theta_min 3.3438
_cell_volume 1858.04(11)
_computing_cell_refinement
;
CrysAlisPro, Agilent Technologies,
Version 1.171.35.15 (release 03-08-2011 CrysAlis171 .NET)
(compiled Aug  3 2011,13:03:54)
;
_computing_data_collection
;
CrysAlisPro, Agilent Technologies,
Version 1.171.35.15 (release 03-08-2011 CrysAlis171 .NET)
(compiled Aug  3 2011,13:03:54)
;
_computing_data_reduction
;
CrysAlisPro, Agilent Technologies,
Version 1.171.35.15 (release 03-08-2011 CrysAlis171 .NET)
(compiled Aug  3 2011,13:03:54)
;
_computing_molecular_graphics
;
O. V. Dolomanov, L. J. Bourhis, R. J. Gildea, J. A. K. Howard and H. Puschmann,
OLEX2: a complete structure solution, refinement and analysis program.
J. Appl. Cryst. (2009). 42, 339-341.
;
_computing_publication_material
;
O. V. Dolomanov, L. J. Bourhis, R. J. Gildea, J. A. K. Howard and H. Puschmann,
OLEX2: a complete structure solution, refinement and analysis program.
J. Appl. Cryst. (2009). 42, 339-341.
;
_computing_structure_refinement
;
olex2.refine (L.J. Bourhis, O.V. Dolomanov, R.J. Gildea, J.A.K. Howard,
H. Puschmann, in preparation, 2011)
;
_computing_structure_solution
;
olex2.solve (L.J. Bourhis, O.V. Dolomanov, R.J. Gildea, J.A.K. Howard,
H. Puschmann, in preparation, 2011)
;
_diffrn_ambient_temperature 100.00(10)
_diffrn_detector_area_resol_mean 10.3756
_diffrn_measured_fraction_theta_full 0.981
_diffrn_measured_fraction_theta_max 0.907
_diffrn_measurement_details
;
  1 omega  -35.00   53.00   1.0000    7.4000
omega____ theta____ kappa____ phi______ frames
    -      -11.8259   57.0000 -180.0000 88

  2 omega  -77.00   18.00   1.0000    7.4000
omega____ theta____ kappa____ phi______ frames
    -      -11.8259  -77.0000  -90.0000 95

  3 omega  -86.00   16.00   1.0000    7.4000
omega____ theta____ kappa____ phi______ frames
    -      -11.8259  -57.0000   30.0000 102

  4 omega  -20.00   54.00   1.0000    7.4000
omega____ theta____ kappa____ phi______ frames
    -       11.6697  -99.0000  150.0000 74

  5 omega   14.00   84.00   1.0000    7.4000
omega____ theta____ kappa____ phi______ frames
    -       11.6697 -148.0000  112.0000 70

  6 omega  -15.00   88.00   1.0000    7.4000
omega____ theta____ kappa____ phi______ frames
    -       11.6697   37.0000 -120.0000 103

  7 omega -100.00  -55.00   1.0000    7.4000
omega____ theta____ kappa____ phi______ frames
    -      -11.8259  178.0000 -180.0000 45

  8 omega  -88.00   14.00   1.0000    7.4000
omega____ theta____ kappa____ phi______ frames
    -      -11.8259  -37.0000 -150.0000 102

  9 omega  -41.00   62.00   1.0000    7.4000
omega____ theta____ kappa____ phi______ frames
    -      -11.8259   57.0000  -60.0000 103

 10 omega  -18.00   37.00   1.0000    7.4000
omega____ theta____ kappa____ phi______ frames
    -       11.6697   57.0000   90.0000 55
;
_diffrn_measurement_device_type 'SuperNova, Dual, Cu at zero, Atlas'
_diffrn_measurement_method '\w scans'
_diffrn_orient_matrix_UB_11 0.0376162000
_diffrn_orient_matrix_UB_12 -0.0010348000
_diffrn_orient_matrix_UB_13 0.0340160000
_diffrn_orient_matrix_UB_21 -0.0616034000
_diffrn_orient_matrix_UB_22 -0.0052661000
_diffrn_orient_matrix_UB_23 0.0321519000
_diffrn_orient_matrix_UB_31 0.0301768000
_diffrn_orient_matrix_UB_32 -0.0571075000
_diffrn_orient_matrix_UB_33 0.0041217000
_diffrn_radiation_monochromator mirror
_diffrn_radiation_type 'Mo K\a'
_diffrn_radiation_wavelength 0.7107
_diffrn_reflns_av_R_equivalents 0.0378
_diffrn_reflns_av_unetI/netI 0.0328
_diffrn_reflns_limit_h_max 13
_diffrn_reflns_limit_h_min -13
_diffrn_reflns_limit_k_max 18
_diffrn_reflns_limit_k_min -18
_diffrn_reflns_limit_l_max 20
_diffrn_reflns_limit_l_min -21
_diffrn_reflns_number 42012
_diffrn_reflns_theta_full 28.00
_diffrn_reflns_theta_max 29.61
_diffrn_reflns_theta_min 3.35
_diffrn_source 'SuperNova (Mo) X-ray Source'
_exptl_absorpt_coefficient_mu 1.366
_exptl_absorpt_correction_T_max 0.930
_exptl_absorpt_correction_T_min 0.745
_exptl_absorpt_correction_type gaussian
_exptl_absorpt_process_details
;
CrysAlisPro, Agilent Technologies,
Version 1.171.35.15 (release 03-08-2011 CrysAlis171 .NET)
(compiled Aug  3 2011,13:03:54)
Numerical absorption correction based on gaussian integration over
            a multifaceted crystal model
;
_exptl_crystal_colour yellow
_exptl_crystal_colour_primary yellow
_exptl_crystal_density_diffrn 1.499
_exptl_crystal_density_method 'not measured'
_exptl_crystal_description plate
_exptl_crystal_F_000 844
_exptl_crystal_size_max 0.2689
_exptl_crystal_size_mid 0.1408
_exptl_crystal_size_min 0.0526
_refine_diff_density_max 1.046
_refine_diff_density_min -0.686
_refine_diff_density_rms 0.092
_refine_ls_extinction_method none
_refine_ls_goodness_of_fit_ref 1.055
_refine_ls_hydrogen_treatment constr
_refine_ls_matrix_type full
_refine_ls_number_parameters 429
_refine_ls_number_reflns 9487
_refine_ls_number_restraints 0
_refine_ls_restrained_S_all 1.055
_refine_ls_R_factor_all 0.0359
_refine_ls_R_factor_gt 0.0268
_refine_ls_shift/su_max 0.002
_refine_ls_shift/su_mean 0.000
_refine_ls_structure_factor_coef Fsqd
_refine_ls_weighting_details 'calc w=1/[\s^2^(Fo^2^)+(0.0165P)^2^+2.0279P] where P=(Fo^2^+2Fc^2^)/3'
_refine_ls_weighting_scheme calc
_refine_ls_wR_factor_gt 0.0528
_refine_ls_wR_factor_ref 0.0582
_reflns_number_gt 8158
_reflns_number_total 9487
_reflns_threshold_expression >2sigma(I)
_cod_data_source_file om400151e_si_001.cif
_cod_data_source_block mer5_C6H6
_cod_original_cell_volume 1858.05(11)
_cod_database_code 4080739
_chemical_oxdiff_formula 'C34 H35 N4 P I Rh C6 H6'
_reflns_odcompleteness_completeness 99.75
_reflns_odcompleteness_iscentric 1
_reflns_odcompleteness_theta 26.32

loop_
_space_group_symop_id
_space_group_symop_operation_xyz
1 'x, y, z'
2 '-x, -y, -z'

loop_
_atom_site_label
_atom_site_type_symbol
_atom_site_fract_x
_atom_site_fract_y
_atom_site_fract_z
_atom_site_U_iso_or_equiv
_atom_site_adp_type
_atom_site_occupancy
_atom_site_symmetry_multiplicity
_atom_site_calc_flag
_atom_site_refinement_flags
I1 I 0.563095(16) 0.030690(11) 0.726011(9) 0.01728(4) Uani 1 1 d .
Rh1 Rh 0.311941(17) 0.204439(12) 0.776635(10) 0.01109(4) Uani 1 1 d .
P1 P 0.36237(6) 0.30890(4) 0.64861(3) 0.01090(10) Uani 1 1 d .
N1 N 0.44208(19) 0.26895(14) 0.81973(11) 0.0129(3) Uani 1 1 d .
N2 N 0.1248(2) 0.10181(15) 0.71271(12) 0.0189(4) Uani 1 1 d .
N11 N 0.2944(2) 0.11555(14) 0.90456(11) 0.0156(4) Uani 1 1 d .
N12 N 0.3263(2) 0.14143(14) 0.97521(11) 0.0145(4) Uani 1 1 d .
C1 C 0.3955(2) 0.30494(17) 0.90124(14) 0.0144(4) Uani 1 1 d .
C2 C 0.3359(2) 0.24466(16) 0.97669(14) 0.0142(4) Uani 1 1 d .
C3 C 0.2821(2) 0.28411(18) 1.05727(14) 0.0180(4) Uani 1 1 d .
H3 H 0.2420 0.2416 1.1067 0.022 Uiso 1 1 calc R
C4 C 0.2858(2) 0.38279(19) 1.06690(15) 0.0202(5) Uani 1 1 d .
C5 C 0.3429(3) 0.44384(18) 0.99262(15) 0.0205(5) Uani 1 1 d .
H5 H 0.3464 0.5123 0.9970 0.025 Uiso 1 1 calc R
C6 C 0.3942(2) 0.40642(17) 0.91292(15) 0.0182(4) Uani 1 1 d .
H6 H 0.4305 0.4511 0.8635 0.022 Uiso 1 1 calc R
C7 C 0.2245(3) 0.4251(2) 1.15387(16) 0.0290(6) Uani 1 1 d .
H7a H 0.1272 0.4796 1.1500 0.043 Uiso 1 1 calc R
H7b H 0.2912 0.4578 1.1663 0.043 Uiso 1 1 calc R
H7c H 0.2153 0.3653 1.2016 0.043 Uiso 1 1 calc R
C11 C 0.2795(3) 0.01765(18) 0.93108(15) 0.0209(5) Uani 1 1 d .
H11 H 0.2578 -0.0211 0.8950 0.025 Uiso 1 1 calc R
C12 C 0.3003(3) -0.02000(18) 1.01940(15) 0.0228(5) Uani 1 1 d .
H12 H 0.2951 -0.0870 1.0541 0.027 Uiso 1 1 calc R
C13 C 0.3297(3) 0.05980(18) 1.04520(15) 0.0196(5) Uani 1 1 d .
H13 H 0.3491 0.0585 1.1021 0.024 Uiso 1 1 calc R
C21 C 0.5413(2) 0.30863(16) 0.75642(14) 0.0132(4) Uani 1 1 d .
C22 C 0.5284(2) 0.32534(16) 0.66573(14) 0.0129(4) Uani 1 1 d .
C23 C 0.6319(2) 0.35711(16) 0.59926(14) 0.0146(4) Uani 1 1 d .
H23 H 0.6222 0.3657 0.5389 0.017 Uiso 1 1 calc R
C24 C 0.7488(2) 0.37631(17) 0.62025(15) 0.0181(4) Uani 1 1 d .
H24 H 0.8190 0.3987 0.5749 0.022 Uiso 1 1 calc R
C25 C 0.7618(2) 0.36232(17) 0.70919(15) 0.0187(4) Uani 1 1 d .
H25 H 0.8411 0.3763 0.7241 0.022 Uiso 1 1 calc R
C26 C 0.6617(2) 0.32861(17) 0.77602(15) 0.0168(4) Uani 1 1 d .
H26 H 0.6741 0.3187 0.8360 0.020 Uiso 1 1 calc R
C31 C 0.2308(2) 0.44549(16) 0.63159(13) 0.0130(4) Uani 1 1 d .
C32 C 0.0947(2) 0.45841(17) 0.60912(14) 0.0166(4) Uani 1 1 d .
H32 H 0.0752 0.3974 0.6000 0.020 Uiso 1 1 calc R
C33 C -0.0116(2) 0.55936(18) 0.60005(15) 0.0204(5) Uani 1 1 d .
H33 H -0.1041 0.5673 0.5854 0.025 Uiso 1 1 calc R
C34 C 0.0168(3) 0.64896(18) 0.61228(15) 0.0224(5) Uani 1 1 d .
H34 H -0.0561 0.7182 0.6060 0.027 Uiso 1 1 calc R
C35 C 0.1512(3) 0.63715(18) 0.63363(16) 0.0232(5) Uani 1 1 d .
H35 H 0.1710 0.6987 0.6413 0.028 Uiso 1 1 calc R
C36 C 0.2581(2) 0.53561(17) 0.64395(14) 0.0173(4) Uani 1 1 d .
H36 H 0.3499 0.5280 0.6595 0.021 Uiso 1 1 calc R
C41 C 0.3893(2) 0.27111(16) 0.54002(13) 0.0124(4) Uani 1 1 d .
C42 C 0.3873(2) 0.17095(17) 0.53076(14) 0.0159(4) Uani 1 1 d .
H42 H 0.3770 0.1187 0.5818 0.019 Uiso 1 1 calc R
C43 C 0.4003(3) 0.14703(18) 0.44717(15) 0.0193(5) Uani 1 1 d .
H43 H 0.3978 0.0787 0.4414 0.023 Uiso 1 1 calc R
C44 C 0.4167(2) 0.22230(18) 0.37230(14) 0.0191(5) Uani 1 1 d .
H44 H 0.4267 0.2053 0.3152 0.023 Uiso 1 1 calc R
C45 C 0.4186(2) 0.32260(18) 0.38074(14) 0.0182(4) Uani 1 1 d .
H45 H 0.4295 0.3745 0.3294 0.022 Uiso 1 1 calc R
C46 C 0.4045(2) 0.34714(17) 0.46417(14) 0.0150(4) Uani 1 1 d .
H46 H 0.4053 0.4160 0.4698 0.018 Uiso 1 1 calc R
C51 C 0.1913(2) 0.14187(17) 0.73619(14) 0.0161(4) Uani 1 1 d .
C52 C 0.0609(3) 0.03250(18) 0.68493(17) 0.0222(5) Uani 1 1 d .
C53 C 0.1901(3) -0.0578(2) 0.6476(2) 0.0449(8) Uani 1 1 d .
H53a H 0.2486 -0.0266 0.5965 0.067 Uiso 1 1 calc R
H53b H 0.1528 -0.1069 0.6291 0.067 Uiso 1 1 calc R
H53c H 0.2521 -0.0979 0.6933 0.067 Uiso 1 1 calc R
C54 C -0.0340(4) 0.0996(2) 0.6155(2) 0.0404(7) Uani 1 1 d .
H54a H -0.1124 0.1597 0.6401 0.061 Uiso 1 1 calc R
H54b H -0.0780 0.0544 0.5970 0.061 Uiso 1 1 calc R
H54c H 0.0269 0.1283 0.5641 0.061 Uiso 1 1 calc R
C55 C -0.0292(4) -0.0110(3) 0.7672(2) 0.0489(8) Uani 1 1 d .
H55a H 0.0343 -0.0505 0.8122 0.073 Uiso 1 1 calc R
H55b H -0.0711 -0.0598 0.7521 0.073 Uiso 1 1 calc R
H55c H -0.1092 0.0493 0.7906 0.073 Uiso 1 1 calc R
C61 C 0.1208(2) 0.32816(17) 0.81897(14) 0.0178(4) Uani 1 1 d .
H61a H 0.0549 0.3534 0.7745 0.027 Uiso 1 1 calc R
H61b H 0.1486 0.3885 0.8266 0.027 Uiso 1 1 calc R
H61c H 0.0700 0.3000 0.8755 0.027 Uiso 1 1 calc R
C1S C 0.6862(3) 0.25214(18) 0.05826(16) 0.0233(5) Uani 1 1 d .
H1S H 0.6227 0.2344 0.0308 0.028 Uiso 1 1 calc R
C2S C 0.8280(3) 0.2440(2) 0.01725(18) 0.0320(6) Uani 1 1 d .
H2S H 0.8635 0.2194 -0.0382 0.038 Uiso 1 1 calc R
C3S C 0.9194(3) 0.2718(3) 0.05698(18) 0.0381(7) Uani 1 1 d .
H3S H 1.0173 0.2664 0.0285 0.046 Uiso 1 1 calc R
C4S C 0.8687(3) 0.3073(2) 0.13773(17) 0.0308(6) Uani 1 1 d .
H4S H 0.9308 0.3273 0.1645 0.037 Uiso 1 1 calc R
C5S C 0.7277(3) 0.3134(2) 0.17906(16) 0.0263(5) Uani 1 1 d .
H5S H 0.6926 0.3365 0.2351 0.032 Uiso 1 1 calc R
C6S C 0.6367(3) 0.2861(2) 0.13939(16) 0.0257(5) Uani 1 1 d .
H6S H 0.5392 0.2908 0.1683 0.031 Uiso 1 1 calc R

loop_
_atom_site_aniso_label
_atom_site_aniso_U_11
_atom_site_aniso_U_22
_atom_site_aniso_U_33
_atom_site_aniso_U_23
_atom_site_aniso_U_13
_atom_site_aniso_U_12
I1 0.02037(8) 0.01633(7) 0.01372(7) -0.00366(5) -0.00528(5) -0.00183(5)
Rh1 0.01280(8) 0.01315(8) 0.00847(8) -0.00111(6) -0.00191(6) -0.00580(6)
P1 0.0115(2) 0.0122(2) 0.0094(2) -0.00175(19) -0.00193(19) -0.00412(19)
N1 0.0146(9) 0.0161(8) 0.0107(8) -0.0030(7) -0.0024(7) -0.0072(7)
N2 0.0172(9) 0.0227(10) 0.0179(10) -0.0014(8) -0.0041(7) -0.0079(8)
N11 0.0203(9) 0.0186(9) 0.0101(9) -0.0020(7) -0.0025(7) -0.0092(7)
N12 0.0164(9) 0.0175(9) 0.0094(8) -0.0013(7) -0.0022(7) -0.0056(7)
C1 0.0130(10) 0.0165(10) 0.0135(10) -0.0032(8) -0.0050(8) -0.0023(8)
C2 0.0135(10) 0.0151(10) 0.0140(10) -0.0036(8) -0.0046(8) -0.0026(8)
C3 0.0165(11) 0.0231(11) 0.0131(11) -0.0040(9) -0.0016(8) -0.0044(9)
C4 0.0171(11) 0.0255(11) 0.0172(11) -0.0094(9) -0.0044(9) -0.0014(9)
C5 0.0232(12) 0.0186(11) 0.0212(12) -0.0085(9) -0.0073(9) -0.0031(9)
C6 0.0209(11) 0.0171(10) 0.0173(11) -0.0030(9) -0.0057(9) -0.0052(9)
C7 0.0297(14) 0.0340(14) 0.0212(13) -0.0154(11) -0.0037(10) -0.0014(11)
C11 0.0294(13) 0.0194(11) 0.0164(11) -0.0024(9) -0.0021(9) -0.0121(10)
C12 0.0303(13) 0.0190(11) 0.0165(11) 0.0022(9) -0.0016(9) -0.0092(10)
C13 0.0220(12) 0.0209(11) 0.0123(10) 0.0015(9) -0.0018(9) -0.0058(9)
C21 0.0142(10) 0.0108(9) 0.0151(10) -0.0023(8) -0.0045(8) -0.0032(8)
C22 0.0127(10) 0.0117(9) 0.0141(10) -0.0026(8) -0.0028(8) -0.0030(8)
C23 0.0159(10) 0.0144(10) 0.0116(10) 0.0000(8) -0.0024(8) -0.0039(8)
C24 0.0148(11) 0.0170(10) 0.0209(11) -0.0010(9) -0.0011(9) -0.0056(8)
C25 0.0163(11) 0.0184(10) 0.0242(12) -0.0021(9) -0.0069(9) -0.0073(9)
C26 0.0178(11) 0.0190(10) 0.0154(11) -0.0031(8) -0.0058(8) -0.0060(9)
C31 0.0133(10) 0.0145(10) 0.0084(9) -0.0017(8) 0.0004(7) -0.0026(8)
C32 0.0168(11) 0.0190(10) 0.0147(11) -0.0039(8) -0.0021(8) -0.0061(9)
C33 0.0148(11) 0.0260(12) 0.0169(11) -0.0026(9) -0.0029(9) -0.0024(9)
C34 0.0227(12) 0.0176(11) 0.0195(12) -0.0031(9) -0.0036(9) 0.0029(9)
C35 0.0296(13) 0.0164(11) 0.0240(12) -0.0057(9) -0.0064(10) -0.0052(10)
C36 0.0183(11) 0.0174(10) 0.0177(11) -0.0032(8) -0.0051(9) -0.0058(9)
C41 0.0109(10) 0.0153(10) 0.0106(10) -0.0033(8) -0.0024(7) -0.0025(8)
C42 0.0177(11) 0.0158(10) 0.0133(10) -0.0016(8) -0.0030(8) -0.0043(8)
C43 0.0239(12) 0.0175(10) 0.0182(11) -0.0064(9) -0.0049(9) -0.0057(9)
C44 0.0215(12) 0.0238(11) 0.0107(10) -0.0061(9) -0.0027(8) -0.0038(9)
C45 0.0187(11) 0.0218(11) 0.0114(10) -0.0005(8) -0.0017(8) -0.0053(9)
C46 0.0146(10) 0.0159(10) 0.0140(10) -0.0019(8) -0.0021(8) -0.0047(8)
C51 0.0196(11) 0.0162(10) 0.0111(10) 0.0007(8) -0.0017(8) -0.0062(9)
C52 0.0208(12) 0.0197(11) 0.0317(13) -0.0052(10) -0.0106(10) -0.0087(9)
C53 0.0350(16) 0.0235(13) 0.079(2) -0.0227(15) -0.0096(16) -0.0038(12)
C54 0.0529(19) 0.0297(14) 0.0494(18) -0.0041(13) -0.0340(15) -0.0120(13)
C55 0.051(2) 0.066(2) 0.0468(19) 0.0000(16) -0.0054(15) -0.0463(18)
C61 0.0243(12) 0.0199(11) 0.0108(10) 0.0022(8) -0.0069(9) -0.0094(9)
C1S 0.0265(13) 0.0196(11) 0.0264(13) -0.0030(10) -0.0084(10) -0.0083(10)
C2S 0.0271(14) 0.0432(15) 0.0232(13) -0.0117(11) -0.0038(11) -0.0046(12)
C3S 0.0205(13) 0.067(2) 0.0262(14) -0.0049(13) 0.0010(11) -0.0179(13)
C4S 0.0311(14) 0.0418(15) 0.0254(14) -0.0012(11) -0.0111(11) -0.0173(12)
C5S 0.0285(13) 0.0271(12) 0.0202(12) -0.0049(10) -0.0060(10) -0.0032(10)
C6S 0.0187(12) 0.0311(13) 0.0249(13) -0.0006(10) -0.0028(10) -0.0078(10)

loop_
_atom_type_symbol
_atom_type_description
_atom_type_scat_dispersion_real
_atom_type_scat_dispersion_imag
_atom_type_scat_source
C C 0.0033 0.0016 'International Tables Vol C Tables 4.2.6.8 and 6.1.1.4'
H H 0.0000 0.0000 'International Tables Vol C Tables 4.2.6.8 and 6.1.1.4'
N N 0.0061 0.0033 'International Tables Vol C Tables 4.2.6.8 and 6.1.1.4'
P P 0.1023 0.0942 'International Tables Vol C Tables 4.2.6.8 and 6.1.1.4'
Rh Rh -1.1178 0.9187 'International Tables Vol C Tables 4.2.6.8 and 6.1.1.4'
I I -0.4742 1.8119 'International Tables Vol C Tables 4.2.6.8 and 6.1.1.4'

loop_
_exptl_crystal_face_index_h
_exptl_crystal_face_index_k
_exptl_crystal_face_index_l
_exptl_crystal_face_perp_dist
_exptl_oxdiff_crystal_face_indexfrac_h
_exptl_oxdiff_crystal_face_indexfrac_k
_exptl_oxdiff_crystal_face_indexfrac_l
_exptl_oxdiff_crystal_face_x
_exptl_oxdiff_crystal_face_y
_exptl_oxdiff_crystal_face_z
0 18 1 0.0263 -0.0000 18.0000 1.0000 0.0154 -0.0626 -1.0238
0 -18 -1 0.0263 0.0000 -18.0000 -1.0000 -0.0154 0.0626 1.0238
0 11 19 0.0577 -0.0000 11.0000 19.0000 0.6349 0.5530 -0.5499
0 -11 -19 0.0577 0.0000 -11.0000 -19.0000 -0.6349 -0.5530 0.5499
13 1 1 0.1115 13.0000 1.0000 1.0000 0.5220 -0.7740 0.3393
-13 -1 -1 0.1115 -13.0000 -1.0000 -1.0000 -0.5220 0.7740 -0.3393
0 -7 18 0.0631 -0.0000 -7.0000 18.0000 0.6195 0.6156 0.4739
0 7 -18 0.0631 0.0000 7.0000 -18.0000 -0.6195 -0.6156 -0.4739

loop_
_geom_angle_atom_site_label_1
_geom_angle_atom_site_label_2
_geom_angle_atom_site_label_3
_geom_angle
P1 Rh1 I1 90.093(15)
N1 Rh1 I1 90.69(5)
N1 Rh1 P1 82.65(5)
N1 Rh1 N11 86.36(7)
N1 Rh1 C61 90.59(8)
N11 Rh1 I1 88.63(5)
N11 Rh1 P1 168.92(5)
N11 Rh1 C61 88.91(8)
C51 Rh1 I1 88.63(6)
C51 Rh1 P1 97.62(6)
C51 Rh1 N1 179.27(8)
C51 Rh1 N11 93.35(8)
C51 Rh1 C61 90.07(9)
C61 Rh1 I1 177.14(6)
C61 Rh1 P1 92.60(6)
C22 P1 Rh1 100.08(7)
C22 P1 C31 105.67(9)
C22 P1 C41 110.13(9)
C31 P1 Rh1 115.59(7)
C41 P1 Rh1 123.77(7)
C41 P1 C31 100.60(9)
C1 N1 Rh1 119.07(14)
C21 N1 Rh1 117.53(13)
C21 N1 C1 119.65(17)
C51 N2 C52 169.9(2)
N12 N11 Rh1 123.19(13)
C11 N11 Rh1 129.39(15)
C11 N11 N12 106.31(17)
N11 N12 C2 123.70(17)
C13 N12 N11 109.77(17)
C13 N12 C2 126.10(18)
N1 C1 C2 121.62(19)
N1 C1 C6 122.96(19)
C6 C1 C2 115.27(19)
C1 C2 N12 122.13(18)
C3 C2 N12 116.63(19)
C3 C2 C1 121.24(19)
C2 C3 H3 119.0
C4 C3 C2 121.9(2)
C4 C3 H3 119.0
C3 C4 C5 117.5(2)
C3 C4 C7 121.2(2)
C5 C4 C7 121.3(2)
C4 C5 H5 119.5
C6 C5 C4 121.0(2)
C6 C5 H5 119.5
C1 C6 H6 118.5
C5 C6 C1 123.0(2)
C5 C6 H6 118.5
C4 C7 H7a 109.5
C4 C7 H7b 109.5
C4 C7 H7c 109.5
H7a C7 H7b 109.5
H7a C7 H7c 109.5
H7b C7 H7c 109.5
N11 C11 H11 124.8
N11 C11 C12 110.5(2)
C12 C11 H11 124.8
C11 C12 H12 127.3
C13 C12 C11 105.4(2)
C13 C12 H12 127.3
N12 C13 C12 108.1(2)
N12 C13 H13 126.0
C12 C13 H13 126.0
N1 C21 C22 119.28(18)
N1 C21 C26 123.79(19)
C26 C21 C22 116.84(19)
C21 C22 P1 113.14(15)
C23 C22 P1 125.32(16)
C23 C22 C21 121.44(19)
C22 C23 H23 119.7
C24 C23 C22 120.5(2)
C24 C23 H23 119.7
C23 C24 H24 120.6
C23 C24 C25 118.8(2)
C25 C24 H24 120.6
C24 C25 H25 119.3
C26 C25 C24 121.4(2)
C26 C25 H25 119.3
C21 C26 H26 119.5
C25 C26 C21 120.9(2)
C25 C26 H26 119.5
C32 C31 P1 118.30(16)
C36 C31 P1 122.61(16)
C36 C31 C32 119.03(19)
C31 C32 H32 119.7
C33 C32 C31 120.5(2)
C33 C32 H32 119.7
C32 C33 H33 120.0
C32 C33 C34 120.1(2)
C34 C33 H33 120.0
C33 C34 H34 120.1
C35 C34 C33 119.8(2)
C35 C34 H34 120.1
C34 C35 H35 119.8
C34 C35 C36 120.5(2)
C36 C35 H35 119.8
C31 C36 C35 120.1(2)
C31 C36 H36 119.9
C35 C36 H36 119.9
C42 C41 P1 121.83(16)
C42 C41 C46 119.10(19)
C46 C41 P1 118.98(15)
C41 C42 H42 119.8
C43 C42 C41 120.3(2)
C43 C42 H42 119.8
C42 C43 H43 119.9
C44 C43 C42 120.3(2)
C44 C43 H43 119.9
C43 C44 H44 120.0
C43 C44 C45 119.9(2)
C45 C44 H44 120.0
C44 C45 H45 120.0
C44 C45 C46 120.0(2)
C46 C45 H45 120.0
C41 C46 H46 119.8
C45 C46 C41 120.4(2)
C45 C46 H46 119.8
N2 C51 Rh1 177.52(19)
N2 C52 C53 106.5(2)
N2 C52 C54 108.81(19)
N2 C52 C55 106.8(2)
C54 C52 C53 111.2(2)
C54 C52 C55 111.6(2)
C55 C52 C53 111.7(2)
C52 C53 H53a 109.5
C52 C53 H53b 109.5
C52 C53 H53c 109.5
H53a C53 H53b 109.5
H53a C53 H53c 109.5
H53b C53 H53c 109.5
C52 C54 H54a 109.5
C52 C54 H54b 109.5
C52 C54 H54c 109.5
H54a C54 H54b 109.5
H54a C54 H54c 109.5
H54b C54 H54c 109.5
C52 C55 H55a 109.5
C52 C55 H55b 109.5
C52 C55 H55c 109.5
H55a C55 H55b 109.5
H55a C55 H55c 109.5
H55b C55 H55c 109.5
Rh1 C61 H61a 109.5
Rh1 C61 H61b 109.5
Rh1 C61 H61c 109.5
H61a C61 H61b 109.5
H61a C61 H61c 109.5
H61b C61 H61c 109.5
C2S C1S H1S 120.2
C2S C1S C6S 119.6(2)
C6S C1S H1S 120.2
C1S C2S H2S 120.0
C1S C2S C3S 119.9(2)
C3S C2S H2S 120.0
C2S C3S H3S 119.8
C4S C3S C2S 120.3(2)
C4S C3S H3S 119.8
C3S C4S H4S 120.3
C5S C4S C3S 119.4(2)
C5S C4S H4S 120.3
C4S C5S H5S 119.9
C4S C5S C6S 120.2(2)
C6S C5S H5S 119.9
C1S C6S C5S 120.5(2)
C1S C6S H6S 119.7
C5S C6S H6S 119.7

loop_
_geom_bond_atom_site_label_1
_geom_bond_atom_site_label_2
_geom_bond_distance
I1 Rh1 2.8334(2)
Rh1 P1 2.2380(5)
Rh1 N1 2.0684(17)
Rh1 N11 2.0933(17)
Rh1 C51 1.948(2)
Rh1 C61 2.110(2)
P1 C22 1.804(2)
P1 C31 1.829(2)
P1 C41 1.825(2)
N1 C1 1.394(3)
N1 C21 1.383(3)
N2 C51 1.139(3)
N2 C52 1.473(3)
N11 N12 1.363(2)
N11 C11 1.333(3)
N12 C2 1.426(3)
N12 C13 1.359(3)
C2 C1 1.410(3)
C2 C3 1.402(3)
C3 H3 0.9500
C3 C4 1.379(3)
C4 C5 1.394(3)
C4 C7 1.514(3)
C5 H5 0.9500
C5 C6 1.377(3)
C6 C1 1.409(3)
C6 H6 0.9500
C7 H7a 0.9800
C7 H7b 0.9800
C7 H7c 0.9800
C11 H11 0.9500
C11 C12 1.398(3)
C12 H12 0.9500
C12 C13 1.364(3)
C13 H13 0.9500
C21 C26 1.411(3)
C22 C21 1.417(3)
C22 C23 1.391(3)
C23 H23 0.9500
C24 C23 1.382(3)
C24 H24 0.9500
C25 C24 1.394(3)
C25 H25 0.9500
C26 C25 1.381(3)
C26 H26 0.9500
C31 C32 1.399(3)
C31 C36 1.389(3)
C32 H32 0.9500
C32 C33 1.385(3)
C33 H33 0.9500
C33 C34 1.387(3)
C34 H34 0.9500
C34 C35 1.380(3)
C35 H35 0.9500
C35 C36 1.394(3)
C36 H36 0.9500
C41 C42 1.391(3)
C41 C46 1.398(3)
C42 H42 0.9500
C42 C43 1.389(3)
C43 H43 0.9500
C43 C44 1.384(3)
C44 H44 0.9500
C44 C45 1.388(3)
C45 H45 0.9500
C45 C46 1.388(3)
C46 H46 0.9500
C52 C53 1.523(4)
C52 C54 1.509(3)
C52 C55 1.518(4)
C53 H53a 0.9800
C53 H53b 0.9800
C53 H53c 0.9800
C54 H54a 0.9800
C54 H54b 0.9800
C54 H54c 0.9800
C55 H55a 0.9800
C55 H55b 0.9800
C55 H55c 0.9800
C61 H61a 0.9800
C61 H61b 0.9800
C61 H61c 0.9800
C1S H1S 0.9500
C1S C2S 1.374(4)
C1S C6S 1.377(3)
C2S H2S 0.9500
C2S C3S 1.388(4)
C3S H3S 0.9500
C3S C4S 1.381(4)
C4S H4S 0.9500
C4S C5S 1.374(4)
C5S H5S 0.9500
C5S C6S 1.380(4)
C6S H6S 0.9500

loop_
_geom_torsion_atom_site_label_1
_geom_torsion_atom_site_label_2
_geom_torsion_atom_site_label_3
_geom_torsion_atom_site_label_4
_geom_torsion
I1 Rh1 P1 C22 -68.87(7)
I1 Rh1 P1 C31 178.22(8)
I1 Rh1 P1 C41 53.77(8)
I1 Rh1 N1 C1 -134.64(14)
I1 Rh1 N1 C21 67.23(14)
I1 Rh1 N11 N12 108.39(15)
I1 Rh1 N11 C11 -57.9(2)
I1 Rh1 C51 N2 19(4)
Rh1 P1 C22 C21 -22.73(15)
Rh1 P1 C22 C23 160.82(17)
Rh1 P1 C31 C32 -75.67(17)
Rh1 P1 C31 C36 101.38(17)
Rh1 P1 C41 C42 -3.3(2)
Rh1 P1 C41 C46 173.16(13)
Rh1 N1 C1 C2 43.5(2)
Rh1 N1 C1 C6 -131.82(18)
Rh1 N1 C21 C22 13.6(2)
Rh1 N1 C21 C26 -162.85(16)
Rh1 N11 N12 C2 17.6(3)
Rh1 N11 N12 C13 -169.49(14)
Rh1 N11 C11 C12 168.60(16)
P1 Rh1 N1 C1 135.35(15)
P1 Rh1 N1 C21 -22.77(14)
P1 Rh1 N11 N12 24.9(4)
P1 Rh1 N11 C11 -141.3(2)
P1 Rh1 C51 N2 109(4)
P1 C22 C21 N1 8.4(2)
P1 C22 C21 C26 -174.93(15)
P1 C22 C23 C24 174.33(16)
P1 C31 C32 C33 176.62(17)
P1 C31 C36 C35 -177.29(17)
P1 C41 C42 C43 176.51(17)
P1 C41 C46 C45 -177.10(16)
N1 Rh1 P1 C22 21.82(8)
N1 Rh1 P1 C31 -91.10(9)
N1 Rh1 P1 C41 144.46(9)
N1 Rh1 N11 N12 17.61(16)
N1 Rh1 N11 C11 -148.7(2)
N1 Rh1 C51 N2 -3(10)
N1 C21 C26 C25 176.19(19)
N11 Rh1 P1 C22 14.4(3)
N11 Rh1 P1 C31 -98.5(3)
N11 Rh1 P1 C41 137.1(3)
N11 Rh1 N1 C1 -46.06(15)
N11 Rh1 N1 C21 155.81(15)
N11 Rh1 C51 N2 -70(4)
N11 N12 C2 C1 -36.9(3)
N11 N12 C2 C3 142.7(2)
N11 N12 C13 C12 0.3(3)
N11 C11 C12 C13 -0.4(3)
N12 N11 C11 C12 0.5(3)
N12 C2 C1 N1 3.1(3)
N12 C2 C1 C6 178.68(19)
N12 C2 C3 C4 179.8(2)
C1 N1 C21 C22 -144.43(19)
C1 N1 C21 C26 39.2(3)
C1 C2 C3 C4 -0.5(3)
C2 N12 C13 C12 173.0(2)
C2 C3 C4 C5 1.1(3)
C2 C3 C4 C7 178.8(2)
C3 C2 C1 N1 -176.60(19)
C3 C2 C1 C6 -1.0(3)
C3 C4 C5 C6 -0.3(3)
C4 C5 C6 C1 -1.2(3)
C5 C6 C1 N1 177.4(2)
C5 C6 C1 C2 1.8(3)
C7 C4 C5 C6 -177.9(2)
C11 N11 N12 C2 -173.43(19)
C11 N11 N12 C13 -0.5(2)
C11 C12 C13 N12 0.1(3)
C13 N12 C2 C1 151.3(2)
C13 N12 C2 C3 -29.0(3)
C21 N1 C1 C2 -158.89(19)
C21 N1 C1 C6 25.8(3)
C21 C22 C23 C24 -1.8(3)
C21 C26 C25 C24 -0.9(3)
C22 P1 C31 C32 174.70(16)
C22 P1 C31 C36 -8.2(2)
C22 P1 C41 C42 114.65(18)
C22 P1 C41 C46 -68.85(18)
C22 C21 C26 C25 -0.3(3)
C23 C22 C21 N1 -174.99(18)
C23 C22 C21 C26 1.7(3)
C25 C24 C23 C22 0.6(3)
C26 C25 C24 C23 0.8(3)
C31 P1 C22 C21 97.63(15)
C31 P1 C22 C23 -78.82(19)
C31 P1 C41 C42 -134.17(18)
C31 P1 C41 C46 42.33(18)
C31 C32 C33 C34 0.7(3)
C32 C31 C36 C35 -0.3(3)
C32 C33 C34 C35 -0.1(3)
C33 C34 C35 C36 -0.7(4)
C34 C35 C36 C31 0.9(3)
C36 C31 C32 C33 -0.5(3)
C41 P1 C22 C21 -154.53(14)
C41 P1 C22 C23 29.0(2)
C41 P1 C31 C32 60.11(18)
C41 P1 C31 C36 -122.84(18)
C41 C42 C43 C44 0.6(3)
C42 C41 C46 C45 -0.5(3)
C42 C43 C44 C45 -0.7(3)
C43 C44 C45 C46 0.3(3)
C44 C45 C46 C41 0.4(3)
C46 C41 C42 C43 0.0(3)
C51 Rh1 P1 C22 -157.50(9)
C51 Rh1 P1 C31 89.59(10)
C51 Rh1 P1 C41 -34.86(10)
C51 Rh1 N1 C1 -113(6)
C51 Rh1 N1 C21 89(6)
C51 Rh1 N11 N12 -163.06(16)
C51 Rh1 N11 C11 30.7(2)
C51 N2 C52 C53 -28.9(13)
C51 N2 C52 C54 -148.9(12)
C51 N2 C52 C55 90.5(13)
C52 N2 C51 Rh1 4(5)
C61 Rh1 P1 C22 112.08(9)
C61 Rh1 P1 C31 -0.83(10)
C61 Rh1 P1 C41 -125.28(10)
C61 Rh1 N1 C1 42.81(15)
C61 Rh1 N1 C21 -115.32(15)
C61 Rh1 N11 N12 -73.06(16)
C61 Rh1 N11 C11 120.7(2)
C61 Rh1 C51 N2 -159(4)
C1S C2S C3S C4S 0.2(4)
C2S C1S C6S C5S 0.9(4)
C2S C3S C4S C5S 0.9(4)
C3S C4S C5S C6S -1.1(4)
C4S C5S C6S C1S 0.2(4)
C6S C1S C2S C3S -1.1(4)
